data_7032506
loop_
_publ_author_name
'Zhu, Bolin'
'Huang, Xinwei'
'Hao, Xiaoting'

_publ_section_title
;
 Synthesis and structures of doubly-bridged dicyclopentadienyl dinuclear
 rhenium complexes, and their photochemical reactions with aromatic
 halides in benzene.
;
_journal_issue 44
_journal_name_full 'Dalton transactions (Cambridge, England : 2003)'
_journal_page_first 16726
_journal_page_last 16736
_journal_paper_doi 10.1039/c4dt02370f
_journal_volume 43
_journal_year 2014
_chemical_formula_sum 'C21 H18 O6 Re2 Si'
_chemical_formula_weight 766.84
_chemical_name_systematic trans-2b
_space_group_IT_number 14
_symmetry_cell_setting monoclinic
_symmetry_space_group_name_Hall '-P 2yn'
_symmetry_space_group_name_H-M 'P 1 21/n 1'
_atom_sites_solution_hydrogens geom
_atom_sites_solution_primary direct
_atom_sites_solution_secondary difmap
_audit_creation_method SHELXL-97
_cell_angle_alpha 90.00
_cell_angle_beta 95.5240(10)
_cell_angle_gamma 90.00
_cell_formula_units_Z 4
_cell_length_a 10.1782(6)
_cell_length_b 16.3962(10)
_cell_length_c 13.1427(8)
_cell_measurement_reflns_used 6888
_cell_measurement_temperature 173(2)
_cell_measurement_theta_max 28.39
_cell_measurement_theta_min 2.48
_cell_volume 2183.1(2)
_computing_cell_refinement 'Bruker SAINT'
_computing_data_collection 'Bruker APEX2'
_computing_data_reduction 'Bruker SAINT'
_computing_molecular_graphics 'Bruker SHELXTL'
_computing_publication_material 'Bruker SHELXTL'
_computing_structure_refinement 'SHELXL-97 (Sheldrick, 1997)'
_computing_structure_solution 'SHELXS-97 (Sheldrick, 1990)'
_diffrn_ambient_temperature 173(2)
_diffrn_measured_fraction_theta_full 0.995
_diffrn_measured_fraction_theta_max 0.995
_diffrn_measurement_device_type 'Bruker APEX-II CCD'
_diffrn_measurement_method '\f and \w scans'
_diffrn_radiation_monochromator graphite
_diffrn_radiation_source 'fine-focus sealed tube'
_diffrn_radiation_type MoK\a
_diffrn_radiation_wavelength 0.71073
_diffrn_reflns_av_R_equivalents 0.0441
_diffrn_reflns_av_unetI/netI 0.0509
_diffrn_reflns_limit_h_max 12
_diffrn_reflns_limit_h_min -12
_diffrn_reflns_limit_k_max 18
_diffrn_reflns_limit_k_min -19
_diffrn_reflns_limit_l_max 15
_diffrn_reflns_limit_l_min -11
_diffrn_reflns_number 10814
_diffrn_reflns_theta_full 25.01
_diffrn_reflns_theta_max 25.01
_diffrn_reflns_theta_min 1.99
_diffrn_standards_number 0
_exptl_absorpt_coefficient_mu 11.169
_exptl_absorpt_correction_T_max 0.3246
_exptl_absorpt_correction_T_min 0.2851
_exptl_absorpt_correction_type multi-scan
_exptl_absorpt_process_details SADABS
_exptl_crystal_colour COLOURLESS
_exptl_crystal_density_diffrn 2.333
_exptl_crystal_density_meas ?
_exptl_crystal_density_method 'not measured'
_exptl_crystal_description BLOCK
_exptl_crystal_F_000 1424
_exptl_crystal_size_max 0.15
_exptl_crystal_size_mid 0.14
_exptl_crystal_size_min 0.13
_refine_diff_density_max 1.194
_refine_diff_density_min -1.496
_refine_diff_density_rms 0.197
_refine_ls_extinction_method none
_refine_ls_goodness_of_fit_ref 1.031
_refine_ls_hydrogen_treatment constr
_refine_ls_matrix_type full
_refine_ls_number_parameters 275
_refine_ls_number_reflns 3824
_refine_ls_number_restraints 0
_refine_ls_restrained_S_all 1.031
_refine_ls_R_factor_all 0.0306
_refine_ls_R_factor_gt 0.0280
_refine_ls_shift/su_max 0.002
_refine_ls_shift/su_mean 0.000
_refine_ls_structure_factor_coef Fsqd
_refine_ls_weighting_details 'calc w=1/[\s^2^(Fo^2^)+(0.0287P)^2^+2.6487P] where P=(Fo^2^+2Fc^2^)/3'
_refine_ls_weighting_scheme calc
_refine_ls_wR_factor_gt 0.0684
_refine_ls_wR_factor_ref 0.0703
_reflns_number_gt 3526
_reflns_number_total 3824
_reflns_threshold_expression >2sigma(I)
_cod_data_source_file c4dt02370f1.cif
_cod_data_source_block n111021a
_cod_depositor_comments
;
The following automatic conversions were performed:

'_symmetry_cell_setting' value 'Monoclinic' changed to 'monoclinic'
according to
/usr/data/users/saulius/crontab/automatic-downloads/rss-feeds/RSC/lib/dictionaries/cif_core.dic
dictionary named 'cif_core.dic' version 2.4.2 from
2011-04-26.

'_exptl_absorpt_correction_type' value 'MULTI-SCAN'
changed to 'multi-scan' according to
/usr/data/users/saulius/crontab/automatic-downloads/rss-feeds/RSC/lib/dictionaries/cif_core.dic
dictionary named 'cif_core.dic' version 2.4.2 from 2011-04-26.

Automatic conversion script
Id: cif_fix_values 2281 2013-09-26 08:29:07Z andrius 

 Adding full bibliography for 7032504--7032512.cif.

The following automatic conversions were performed:

'_exptl_crystal_density_meas' value 'NONE' was changed to '?' - the
value is perceived as not measured.

Automatic conversion script
Id: cif_fix_values 3008 2015-01-20 13:52:24Z robertas 
;
_cod_original_sg_symbol_H-M P2(1)/n
_cod_database_code 7032506

loop_
_symmetry_equiv_pos_as_xyz
'x, y, z'
'-x+1/2, y+1/2, -z+1/2'
'-x, -y, -z'
'x-1/2, -y-1/2, z-1/2'

loop_
_atom_site_label
_atom_site_type_symbol
_atom_site_fract_x
_atom_site_fract_y
_atom_site_fract_z
_atom_site_U_iso_or_equiv
_atom_site_adp_type
_atom_site_occupancy
_atom_site_symmetry_multiplicity
_atom_site_calc_flag
_atom_site_refinement_flags
Re1 Re 0.18732(2) 0.866663(13) 0.788472(15) 0.01405(9) Uani 1 1 d .
Re2 Re -0.23493(2) 0.610710(13) 0.774826(16) 0.01320(9) Uani 1 1 d .
Si1 Si 0.03881(15) 0.69702(10) 0.94108(11) 0.0176(3) Uani 1 1 d .
O1 O 0.2910(4) 0.9754(3) 0.6234(3) 0.0263(9) Uani 1 1 d .
O2 O 0.2966(4) 0.9804(3) 0.9610(3) 0.0308(10) Uani 1 1 d .
O3 O 0.4464(4) 0.7697(3) 0.8252(3) 0.0307(10) Uani 1 1 d .
O4 O -0.2924(4) 0.7939(3) 0.7531(4) 0.0287(10) Uani 1 1 d .
O5 O -0.4452(4) 0.5721(3) 0.5980(3) 0.0338(11) Uani 1 1 d .
O6 O -0.4436(4) 0.6005(3) 0.9285(4) 0.0349(11) Uani 1 1 d .
C1 C 0.0308(5) 0.7784(3) 0.8418(4) 0.0136(11) Uani 1 1 d .
C2 C -0.0154(5) 0.8606(3) 0.8467(4) 0.0181(12) Uani 1 1 d .
H2 H -0.0323 0.8882 0.9077 0.022 Uiso 1 1 calc R
C3 C -0.0323(5) 0.8951(3) 0.7473(4) 0.0186(12) Uani 1 1 d .
H3 H -0.0610 0.9489 0.7298 0.022 Uiso 1 1 calc R
C4 C 0.0026(5) 0.8327(4) 0.6783(4) 0.0179(12) Uani 1 1 d .
H4 H 0.0011 0.8383 0.6063 0.022 Uiso 1 1 calc R
C5 C 0.0397(5) 0.7610(3) 0.7349(4) 0.0142(11) Uani 1 1 d .
C6 C 0.2086(6) 0.6761(4) 1.0022(5) 0.0265(14) Uani 1 1 d .
H6A H 0.2670 0.6633 0.9493 0.040 Uiso 1 1 calc R
H6B H 0.2061 0.6297 1.0490 0.040 Uiso 1 1 calc R
H6C H 0.2419 0.7244 1.0405 0.040 Uiso 1 1 calc R
C7 C -0.0726(6) 0.7201(4) 1.0402(5) 0.0306(15) Uani 1 1 d .
H7A H -0.0405 0.7684 1.0787 0.046 Uiso 1 1 calc R
H7B H -0.0746 0.6735 1.0868 0.046 Uiso 1 1 calc R
H7C H -0.1617 0.7305 1.0077 0.046 Uiso 1 1 calc R
C8 C -0.0229(5) 0.6118(3) 0.8561(4) 0.0146(11) Uani 1 1 d .
C9 C -0.0132(5) 0.6121(3) 0.7459(4) 0.0139(11) Uani 1 1 d .
C10 C -0.0688(5) 0.5387(3) 0.7057(4) 0.0177(12) Uani 1 1 d .
H10 H -0.0748 0.5232 0.6357 0.021 Uiso 1 1 calc R
C11 C -0.1143(5) 0.4916(4) 0.7859(4) 0.0214(13) Uani 1 1 d .
H11 H -0.1559 0.4397 0.7794 0.026 Uiso 1 1 calc R
C12 C -0.0862(5) 0.5365(3) 0.8776(4) 0.0177(12) Uani 1 1 d .
H12 H -0.1063 0.5194 0.9434 0.021 Uiso 1 1 calc R
C13 C 0.2574(5) 0.9341(4) 0.6882(4) 0.0196(12) Uani 1 1 d .
C14 C 0.2581(5) 0.9376(3) 0.8953(4) 0.0198(12) Uani 1 1 d .
C15 C 0.3496(5) 0.8075(3) 0.8102(4) 0.0178(12) Uani 1 1 d .
C16 C 0.0665(5) 0.6755(3) 0.6888(4) 0.0113(11) Uani 1 1 d .
C17 C 0.0227(6) 0.6746(4) 0.5744(4) 0.0231(13) Uani 1 1 d .
H17A H 0.0708 0.7167 0.5402 0.035 Uiso 1 1 calc R
H17B H -0.0723 0.6855 0.5634 0.035 Uiso 1 1 calc R
H17C H 0.0415 0.6210 0.5461 0.035 Uiso 1 1 calc R
C18 C 0.2113(6) 0.6498(4) 0.7081(4) 0.0208(12) Uani 1 1 d .
H18A H 0.2221 0.5948 0.6807 0.031 Uiso 1 1 calc R
H18B H 0.2379 0.6498 0.7818 0.031 Uiso 1 1 calc R
H18C H 0.2666 0.6882 0.6742 0.031 Uiso 1 1 calc R
C19 C -0.2713(5) 0.7253(4) 0.7604(4) 0.0201(12) Uani 1 1 d .
C20 C -0.3681(6) 0.5891(4) 0.6639(4) 0.0205(12) Uani 1 1 d .
C21 C -0.3669(6) 0.6056(4) 0.8694(5) 0.0225(13) Uani 1 1 d .

loop_
_atom_site_aniso_label
_atom_site_aniso_U_11
_atom_site_aniso_U_22
_atom_site_aniso_U_33
_atom_site_aniso_U_23
_atom_site_aniso_U_13
_atom_site_aniso_U_12
Re1 0.01355(14) 0.01323(14) 0.01508(14) 0.00070(8) -0.00004(9) -0.00201(8)
Re2 0.01314(14) 0.01263(14) 0.01333(14) 0.00103(8) -0.00129(9) -0.00095(8)
Si1 0.0197(8) 0.0186(8) 0.0142(8) -0.0001(6) 0.0006(6) -0.0042(6)
O1 0.034(2) 0.024(2) 0.021(2) 0.0032(18) 0.0052(18) -0.0115(19)
O2 0.046(3) 0.025(2) 0.018(2) 0.0025(18) -0.011(2) -0.012(2)
O3 0.018(2) 0.035(3) 0.039(3) 0.006(2) 0.0006(19) 0.0011(19)
O4 0.020(2) 0.017(2) 0.049(3) 0.006(2) 0.005(2) -0.0001(17)
O5 0.032(2) 0.039(3) 0.027(2) 0.000(2) -0.015(2) 0.001(2)
O6 0.029(2) 0.044(3) 0.034(3) 0.008(2) 0.014(2) 0.005(2)
C1 0.013(3) 0.014(3) 0.013(3) 0.001(2) 0.000(2) -0.004(2)
C2 0.016(3) 0.021(3) 0.018(3) -0.007(2) 0.005(2) -0.002(2)
C3 0.016(3) 0.016(3) 0.025(3) 0.001(2) 0.006(2) -0.001(2)
C4 0.013(3) 0.024(3) 0.017(3) -0.001(2) -0.001(2) -0.005(2)
C5 0.010(3) 0.020(3) 0.013(3) -0.003(2) 0.004(2) -0.002(2)
C6 0.028(3) 0.030(4) 0.020(3) 0.006(3) -0.003(3) -0.007(3)
C7 0.040(4) 0.028(4) 0.023(3) -0.006(3) 0.000(3) -0.007(3)
C8 0.016(3) 0.017(3) 0.011(3) 0.002(2) 0.001(2) 0.000(2)
C9 0.013(3) 0.018(3) 0.011(3) -0.002(2) 0.003(2) 0.002(2)
C10 0.017(3) 0.017(3) 0.018(3) -0.003(2) -0.002(2) 0.002(2)
C11 0.016(3) 0.015(3) 0.033(3) -0.005(2) -0.001(3) -0.003(2)
C12 0.016(3) 0.018(3) 0.019(3) 0.005(2) -0.002(2) -0.002(2)
C13 0.017(3) 0.021(3) 0.020(3) -0.007(2) -0.003(2) -0.003(2)
C14 0.022(3) 0.016(3) 0.021(3) 0.009(2) -0.003(2) -0.003(2)
C15 0.020(3) 0.012(3) 0.022(3) -0.003(2) 0.004(2) -0.003(2)
C16 0.015(2) 0.008(3) 0.010(3) 0.0008(19) -0.007(2) 0.000(2)
C17 0.024(3) 0.025(3) 0.019(3) 0.002(2) -0.004(3) -0.002(2)
C18 0.025(3) 0.018(3) 0.019(3) -0.002(2) -0.001(2) -0.001(2)
C19 0.011(3) 0.024(4) 0.026(3) -0.004(3) 0.001(2) -0.013(2)
C20 0.024(3) 0.019(3) 0.019(3) 0.006(2) 0.002(3) 0.005(2)
C21 0.023(3) 0.022(3) 0.021(3) -0.002(2) -0.001(3) -0.002(2)

loop_
_atom_type_symbol
_atom_type_description
_atom_type_scat_dispersion_real
_atom_type_scat_dispersion_imag
_atom_type_scat_source
C C 0.0033 0.0016 'International Tables Vol C Tables 4.2.6.8 and 6.1.1.4'
H H 0.0000 0.0000 'International Tables Vol C Tables 4.2.6.8 and 6.1.1.4'
O O 0.0106 0.0060 'International Tables Vol C Tables 4.2.6.8 and 6.1.1.4'
Si Si 0.0817 0.0704 'International Tables Vol C Tables 4.2.6.8 and 6.1.1.4'
Re Re -1.0185 7.2310 'International Tables Vol C Tables 4.2.6.8 and 6.1.1.4'

loop_
_geom_angle_atom_site_label_1
_geom_angle_atom_site_label_2
_geom_angle_atom_site_label_3
_geom_angle
C14 Re1 C13 90.9(2)
C14 Re1 C15 86.6(2)
C13 Re1 C15 91.3(2)
C14 Re1 C2 94.0(2)
C13 Re1 C2 132.0(2)
C15 Re1 C2 136.6(2)
C14 Re1 C3 109.8(2)
C13 Re1 C3 98.0(2)
C15 Re1 C3 160.9(2)
C2 Re1 C3 36.2(2)
C14 Re1 C1 112.4(2)
C13 Re1 C1 152.4(2)
C15 Re1 C1 104.3(2)
C2 Re1 C1 36.39(18)
C3 Re1 C1 60.97(19)
C14 Re1 C4 145.9(2)
C13 Re1 C4 92.4(2)
C15 Re1 C4 127.2(2)
C2 Re1 C4 59.6(2)
C3 Re1 C4 36.1(2)
C1 Re1 C4 59.97(19)
C14 Re1 C5 148.4(2)
C13 Re1 C5 119.3(2)
C15 Re1 C5 100.8(2)
C2 Re1 C5 59.63(18)
C3 Re1 C5 60.03(19)
C1 Re1 C5 36.06(18)
C4 Re1 C5 35.36(19)
C21 Re2 C19 88.1(2)
C21 Re2 C20 89.8(2)
C19 Re2 C20 89.4(2)
C21 Re2 C12 93.4(2)
C19 Re2 C12 133.7(2)
C20 Re2 C12 136.8(2)
C21 Re2 C11 108.9(2)
C19 Re2 C11 158.7(2)
C20 Re2 C11 102.9(2)
C12 Re2 C11 36.04(19)
C21 Re2 C8 112.4(2)
C19 Re2 C8 101.5(2)
C20 Re2 C8 155.2(2)
C12 Re2 C8 36.33(18)
C11 Re2 C8 60.65(19)
C21 Re2 C10 144.6(2)
C19 Re2 C10 126.9(2)
C20 Re2 C10 95.5(2)
C12 Re2 C10 59.5(2)
C11 Re2 C10 35.79(19)
C8 Re2 C10 60.12(19)
C21 Re2 C9 149.1(2)
C19 Re2 C9 98.9(2)
C20 Re2 C9 120.1(2)
C12 Re2 C9 60.17(19)
C11 Re2 C9 59.95(19)
C8 Re2 C9 36.70(18)
C10 Re2 C9 35.40(19)
C7 Si1 C8 112.5(3)
C7 Si1 C1 111.0(3)
C8 Si1 C1 97.4(2)
C7 Si1 C6 109.9(3)
C8 Si1 C6 111.5(3)
C1 Si1 C6 114.2(3)
C2 C1 C5 106.3(5)
C2 C1 Si1 129.5(4)
C5 C1 Si1 122.4(4)
C2 C1 Re1 70.3(3)
C5 C1 Re1 73.7(3)
Si1 C1 Re1 132.5(3)
C3 C2 C1 110.2(5)
C3 C2 Re1 72.9(3)
C1 C2 Re1 73.3(3)
C3 C2 H2 124.9
C1 C2 H2 124.9
Re1 C2 H2 120.5
C2 C3 C4 106.4(5)
C2 C3 Re1 70.9(3)
C4 C3 Re1 73.1(3)
C2 C3 H3 126.8
C4 C3 H3 126.8
Re1 C3 H3 121.0
C5 C4 C3 109.2(5)
C5 C4 Re1 73.4(3)
C3 C4 Re1 70.7(3)
C5 C4 H4 125.4
C3 C4 H4 125.4
Re1 C4 H4 122.1
C4 C5 C1 107.9(5)
C4 C5 C16 125.9(5)
C1 C5 C16 125.8(5)
C4 C5 Re1 71.2(3)
C1 C5 Re1 70.2(3)
C16 C5 Re1 130.2(3)
Si1 C6 H6A 109.5
Si1 C6 H6B 109.5
H6A C6 H6B 109.5
Si1 C6 H6C 109.5
H6A C6 H6C 109.5
H6B C6 H6C 109.5
Si1 C7 H7A 109.5
Si1 C7 H7B 109.5
H7A C7 H7B 109.5
Si1 C7 H7C 109.5
H7A C7 H7C 109.5
H7B C7 H7C 109.5
C12 C8 C9 105.9(5)
C12 C8 Si1 131.4(4)
C9 C8 Si1 122.8(4)
C12 C8 Re2 70.5(3)
C9 C8 Re2 72.0(3)
Si1 C8 Re2 121.9(3)
C10 C9 C8 107.8(5)
C10 C9 C16 126.7(5)
C8 C9 C16 124.7(5)
C10 C9 Re2 72.1(3)
C8 C9 Re2 71.3(3)
C16 C9 Re2 130.2(3)
C9 C10 C11 109.5(5)
C9 C10 Re2 72.5(3)
C11 C10 Re2 71.5(3)
C9 C10 H10 125.3
C11 C10 H10 125.3
Re2 C10 H10 122.3
C12 C11 C10 107.1(5)
C12 C11 Re2 71.1(3)
C10 C11 Re2 72.7(3)
C12 C11 H11 126.4
C10 C11 H11 126.4
Re2 C11 H11 121.6
C11 C12 C8 109.7(5)
C11 C12 Re2 72.9(3)
C8 C12 Re2 73.1(3)
C11 C12 H12 125.1
C8 C12 H12 125.1
Re2 C12 H12 120.5
O1 C13 Re1 175.1(5)
O2 C14 Re1 177.7(5)
O3 C15 Re1 177.8(5)
C17 C16 C18 110.2(5)
C17 C16 C9 110.7(4)
C18 C16 C9 105.9(4)
C17 C16 C5 110.2(4)
C18 C16 C5 112.6(4)
C9 C16 C5 107.1(4)
C16 C17 H17A 109.5
C16 C17 H17B 109.5
H17A C17 H17B 109.5
C16 C17 H17C 109.5
H17A C17 H17C 109.5
H17B C17 H17C 109.5
C16 C18 H18A 109.5
C16 C18 H18B 109.5
H18A C18 H18B 109.5
C16 C18 H18C 109.5
H18A C18 H18C 109.5
H18B C18 H18C 109.5
O4 C19 Re2 179.1(5)
O5 C20 Re2 176.4(5)
O6 C21 Re2 177.5(5)

loop_
_geom_bond_atom_site_label_1
_geom_bond_atom_site_label_2
_geom_bond_distance
Re1 C14 1.910(6)
Re1 C13 1.910(6)
Re1 C15 1.913(6)
Re1 C2 2.271(6)
Re1 C3 2.296(6)
Re1 C1 2.311(5)
Re1 C4 2.328(5)
Re1 C5 2.357(5)
Re2 C21 1.918(6)
Re2 C19 1.921(6)
Re2 C20 1.926(6)
Re2 C12 2.281(5)
Re2 C11 2.304(6)
Re2 C8 2.314(5)
Re2 C10 2.319(5)
Re2 C9 2.325(5)
Si1 C7 1.846(6)
Si1 C8 1.860(6)
Si1 C1 1.862(5)
Si1 C6 1.866(6)
O1 C13 1.165(7)
O2 C14 1.152(7)
O3 C15 1.164(7)
O4 C19 1.148(7)
O5 C20 1.146(7)
O6 C21 1.157(7)
C1 C2 1.431(7)
C1 C5 1.445(7)
C2 C3 1.419(8)
C2 H2 0.9500
C3 C4 1.434(8)
C3 H3 0.9500
C4 C5 1.423(8)
C4 H4 0.9500
C5 C16 1.561(7)
C6 H6A 0.9800
C6 H6B 0.9800
C6 H6C 0.9800
C7 H7A 0.9800
C7 H7B 0.9800
C7 H7C 0.9800
C8 C12 1.433(7)
C8 C9 1.460(7)
C9 C10 1.412(8)
C9 C16 1.555(7)
C10 C11 1.420(8)
C10 H10 0.9500
C11 C12 1.418(8)
C11 H11 0.9500
C12 H12 0.9500
C16 C17 1.527(7)
C16 C18 1.530(7)
C17 H17A 0.9800
C17 H17B 0.9800
C17 H17C 0.9800
C18 H18A 0.9800
C18 H18B 0.9800
C18 H18C 0.9800

loop_
_geom_torsion_atom_site_label_1
_geom_torsion_atom_site_label_2
_geom_torsion_atom_site_label_3
_geom_torsion_atom_site_label_4
_geom_torsion
C7 Si1 C1 C2 19.4(6)
C8 Si1 C1 C2 137.0(5)
C6 Si1 C1 C2 -105.5(5)
C7 Si1 C1 C5 -143.6(4)
C8 Si1 C1 C5 -26.0(5)
C6 Si1 C1 C5 91.5(5)
C7 Si1 C1 Re1 118.8(4)
C8 Si1 C1 Re1 -123.6(4)
C6 Si1 C1 Re1 -6.1(5)
C14 Re1 C1 C2 64.4(4)
C13 Re1 C1 C2 -80.8(5)
C15 Re1 C1 C2 156.6(3)
C3 Re1 C1 C2 -36.6(3)
C4 Re1 C1 C2 -78.3(3)
C5 Re1 C1 C2 -114.6(4)
C14 Re1 C1 C5 179.0(3)
C13 Re1 C1 C5 33.8(6)
C15 Re1 C1 C5 -88.8(3)
C2 Re1 C1 C5 114.6(4)
C3 Re1 C1 C5 78.0(3)
C4 Re1 C1 C5 36.2(3)
C14 Re1 C1 Si1 -61.6(4)
C13 Re1 C1 Si1 153.1(4)
C15 Re1 C1 Si1 30.6(4)
C2 Re1 C1 Si1 -126.1(5)
C3 Re1 C1 Si1 -162.7(4)
C4 Re1 C1 Si1 155.6(4)
C5 Re1 C1 Si1 119.4(5)
C5 C1 C2 C3 -1.4(6)
Si1 C1 C2 C3 -166.5(4)
Re1 C1 C2 C3 64.1(4)
C5 C1 C2 Re1 -65.4(3)
Si1 C1 C2 Re1 129.5(4)
C14 Re1 C2 C3 118.8(3)
C13 Re1 C2 C3 24.0(4)
C15 Re1 C2 C3 -152.0(4)
C1 Re1 C2 C3 -118.0(5)
C4 Re1 C2 C3 -38.4(3)
C5 Re1 C2 C3 -79.7(3)
C14 Re1 C2 C1 -123.2(3)
C13 Re1 C2 C1 142.0(3)
C15 Re1 C2 C1 -34.0(5)
C3 Re1 C2 C1 118.0(5)
C4 Re1 C2 C1 79.6(3)
C5 Re1 C2 C1 38.3(3)
C1 C2 C3 C4 0.7(6)
Re1 C2 C3 C4 65.1(4)
C1 C2 C3 Re1 -64.3(4)
C14 Re1 C3 C2 -68.4(4)
C13 Re1 C3 C2 -162.2(3)
C15 Re1 C3 C2 79.5(7)
C1 Re1 C3 C2 36.8(3)
C4 Re1 C3 C2 114.7(5)
C5 Re1 C3 C2 78.4(3)
C14 Re1 C3 C4 177.0(3)
C13 Re1 C3 C4 83.1(4)
C15 Re1 C3 C4 -35.2(8)
C2 Re1 C3 C4 -114.7(5)
C1 Re1 C3 C4 -77.8(3)
C5 Re1 C3 C4 -36.2(3)
C2 C3 C4 C5 0.3(6)
Re1 C3 C4 C5 63.8(4)
C2 C3 C4 Re1 -63.6(4)
C14 Re1 C4 C5 -122.9(4)
C13 Re1 C4 C5 141.9(3)
C15 Re1 C4 C5 48.4(4)
C2 Re1 C4 C5 -79.3(3)
C3 Re1 C4 C5 -117.8(5)
C1 Re1 C4 C5 -37.0(3)
C14 Re1 C4 C3 -5.1(6)
C13 Re1 C4 C3 -100.3(4)
C15 Re1 C4 C3 166.3(3)
C2 Re1 C4 C3 38.5(3)
C1 Re1 C4 C3 80.9(3)
C5 Re1 C4 C3 117.8(5)
C3 C4 C5 C1 -1.1(6)
Re1 C4 C5 C1 61.0(4)
C3 C4 C5 C16 171.4(5)
Re1 C4 C5 C16 -126.5(5)
C3 C4 C5 Re1 -62.1(4)
C2 C1 C5 C4 1.5(6)
Si1 C1 C5 C4 167.9(4)
Re1 C1 C5 C4 -61.6(4)
C2 C1 C5 C16 -171.0(5)
Si1 C1 C5 C16 -4.5(7)
Re1 C1 C5 C16 125.9(5)
C2 C1 C5 Re1 63.1(3)
Si1 C1 C5 Re1 -130.5(4)
C14 Re1 C5 C4 116.1(4)
C13 Re1 C5 C4 -45.0(4)
C15 Re1 C5 C4 -142.7(3)
C2 Re1 C5 C4 79.1(3)
C3 Re1 C5 C4 37.0(3)
C1 Re1 C5 C4 117.8(4)
C14 Re1 C5 C1 -1.7(5)
C13 Re1 C5 C1 -162.8(3)
C15 Re1 C5 C1 99.5(3)
C2 Re1 C5 C1 -38.7(3)
C3 Re1 C5 C1 -80.8(3)
C4 Re1 C5 C1 -117.8(4)
C14 Re1 C5 C16 -122.4(5)
C13 Re1 C5 C16 76.5(5)
C15 Re1 C5 C16 -21.1(5)
C2 Re1 C5 C16 -159.4(5)
C3 Re1 C5 C16 158.5(5)
C1 Re1 C5 C16 -120.7(6)
C4 Re1 C5 C16 121.5(6)
C7 Si1 C8 C12 -39.6(6)
C1 Si1 C8 C12 -156.0(5)
C6 Si1 C8 C12 84.3(6)
C7 Si1 C8 C9 140.1(5)
C1 Si1 C8 C9 23.7(5)
C6 Si1 C8 C9 -96.0(5)
C7 Si1 C8 Re2 51.9(4)
C1 Si1 C8 Re2 -64.6(3)
C6 Si1 C8 Re2 175.8(3)
C21 Re2 C8 C12 63.1(4)
C19 Re2 C8 C12 155.8(3)
C20 Re2 C8 C12 -89.4(6)
C11 Re2 C8 C12 -36.7(3)
C10 Re2 C8 C12 -78.1(3)
C9 Re2 C8 C12 -114.8(4)
C21 Re2 C8 C9 177.9(3)
C19 Re2 C8 C9 -89.4(3)
C20 Re2 C8 C9 25.4(6)
C12 Re2 C8 C9 114.8(4)
C11 Re2 C8 C9 78.1(3)
C10 Re2 C8 C9 36.7(3)
C21 Re2 C8 Si1 -64.2(4)
C19 Re2 C8 Si1 28.5(4)
C20 Re2 C8 Si1 143.3(4)
C12 Re2 C8 Si1 -127.3(5)
C11 Re2 C8 Si1 -164.0(4)
C10 Re2 C8 Si1 154.6(4)
C9 Re2 C8 Si1 117.9(4)
C12 C8 C9 C10 -0.4(6)
Si1 C8 C9 C10 179.9(4)
Re2 C8 C9 C10 -63.2(4)
C12 C8 C9 C16 -170.7(5)
Si1 C8 C9 C16 9.6(7)
Re2 C8 C9 C16 126.4(5)
C12 C8 C9 Re2 62.9(4)
Si1 C8 C9 Re2 -116.9(4)
C21 Re2 C9 C10 112.8(5)
C19 Re2 C9 C10 -145.9(3)
C20 Re2 C9 C10 -51.4(4)
C12 Re2 C9 C10 78.3(3)
C11 Re2 C9 C10 36.5(3)
C8 Re2 C9 C10 116.7(4)
C21 Re2 C9 C8 -3.8(6)
C19 Re2 C9 C8 97.4(3)
C20 Re2 C9 C8 -168.0(3)
C12 Re2 C9 C8 -38.3(3)
C11 Re2 C9 C8 -80.1(3)
C10 Re2 C9 C8 -116.7(4)
C21 Re2 C9 C16 -123.9(5)
C19 Re2 C9 C16 -22.6(5)
C20 Re2 C9 C16 71.9(5)
C12 Re2 C9 C16 -158.3(5)
C11 Re2 C9 C16 159.8(5)
C8 Re2 C9 C16 -120.0(6)
C10 Re2 C9 C16 123.3(6)
C8 C9 C10 C11 0.3(6)
C16 C9 C10 C11 170.4(5)
Re2 C9 C10 C11 -62.4(4)
C8 C9 C10 Re2 62.7(4)
C16 C9 C10 Re2 -127.2(5)
C21 Re2 C10 C9 -125.3(4)
C19 Re2 C10 C9 43.8(4)
C20 Re2 C10 C9 137.3(3)
C12 Re2 C10 C9 -80.3(3)
C11 Re2 C10 C9 -118.3(5)
C8 Re2 C10 C9 -38.0(3)
C21 Re2 C10 C11 -7.0(5)
C19 Re2 C10 C11 162.1(3)
C20 Re2 C10 C11 -104.5(3)
C12 Re2 C10 C11 38.0(3)
C8 Re2 C10 C11 80.2(3)
C9 Re2 C10 C11 118.3(5)
C9 C10 C11 C12 -0.2(6)
Re2 C10 C11 C12 -63.2(4)
C9 C10 C11 Re2 63.0(4)
C21 Re2 C11 C12 -68.6(4)
C19 Re2 C11 C12 72.9(7)
C20 Re2 C11 C12 -162.9(3)
C8 Re2 C11 C12 37.0(3)
C10 Re2 C11 C12 115.7(5)
C9 Re2 C11 C12 79.5(3)
C21 Re2 C11 C10 175.7(3)
C19 Re2 C11 C10 -42.8(7)
C20 Re2 C11 C10 81.4(3)
C12 Re2 C11 C10 -115.7(5)
C8 Re2 C11 C10 -78.6(3)
C9 Re2 C11 C10 -36.1(3)
C10 C11 C12 C8 -0.1(6)
Re2 C11 C12 C8 -64.3(4)
C10 C11 C12 Re2 64.2(4)
C9 C8 C12 C11 0.3(6)
Si1 C8 C12 C11 -180.0(4)
Re2 C8 C12 C11 64.2(4)
C9 C8 C12 Re2 -63.9(4)
Si1 C8 C12 Re2 115.9(5)
C21 Re2 C12 C11 118.1(3)
C19 Re2 C12 C11 -151.3(3)
C20 Re2 C12 C11 24.7(5)
C8 Re2 C12 C11 -117.6(5)
C10 Re2 C12 C11 -37.7(3)
C9 Re2 C12 C11 -78.9(3)
C21 Re2 C12 C8 -124.4(3)
C19 Re2 C12 C8 -33.8(4)
C20 Re2 C12 C8 142.3(4)
C11 Re2 C12 C8 117.6(5)
C10 Re2 C12 C8 79.9(3)
C9 Re2 C12 C8 38.7(3)
C14 Re1 C13 O1 -127(6)
C15 Re1 C13 O1 146(6)
C2 Re1 C13 O1 -31(6)
C3 Re1 C13 O1 -17(6)
C1 Re1 C13 O1 21(6)
C4 Re1 C13 O1 19(6)
C5 Re1 C13 O1 43(6)
C13 Re1 C14 O2 130(12)
C15 Re1 C14 O2 -139(12)
C2 Re1 C14 O2 -2(12)
C3 Re1 C14 O2 31(12)
C1 Re1 C14 O2 -35(12)
C4 Re1 C14 O2 34(12)
C5 Re1 C14 O2 -34(12)
C14 Re1 C15 O3 98(14)
C13 Re1 C15 O3 -171(14)
C2 Re1 C15 O3 6(14)
C3 Re1 C15 O3 -52(14)
C1 Re1 C15 O3 -14(14)
C4 Re1 C15 O3 -77(14)
C5 Re1 C15 O3 -51(14)
C10 C9 C16 C17 28.9(7)
C8 C9 C16 C17 -162.6(5)
Re2 C9 C16 C17 -68.4(6)
C10 C9 C16 C18 -90.6(6)
C8 C9 C16 C18 77.9(6)
Re2 C9 C16 C18 172.1(4)
C10 C9 C16 C5 149.0(5)
C8 C9 C16 C5 -42.5(6)
Re2 C9 C16 C5 51.7(6)
C4 C5 C16 C17 -10.6(7)
C1 C5 C16 C17 160.5(5)
Re1 C5 C16 C17 -105.8(5)
C4 C5 C16 C18 112.9(6)
C1 C5 C16 C18 -75.9(6)
Re1 C5 C16 C18 17.7(6)
C4 C5 C16 C9 -131.0(5)
C1 C5 C16 C9 40.1(6)
Re1 C5 C16 C9 133.8(4)
C21 Re2 C19 O4 63(30)
C20 Re2 C19 O4 153(30)
C12 Re2 C19 O4 -29(30)
C11 Re2 C19 O4 -80(30)
C8 Re2 C19 O4 -49(30)
C10 Re2 C19 O4 -110(30)
C9 Re2 C19 O4 -86(30)
C21 Re2 C20 O5 -100(8)
C19 Re2 C20 O5 172(8)
C12 Re2 C20 O5 -5(8)
C11 Re2 C20 O5 10(8)
C8 Re2 C20 O5 55(8)
C10 Re2 C20 O5 45(8)
C9 Re2 C20 O5 72(8)
C19 Re2 C21 O6 -142(12)
C20 Re2 C21 O6 128(12)
C12 Re2 C21 O6 -9(12)
C11 Re2 C21 O6 25(12)
C8 Re2 C21 O6 -41(12)
C10 Re2 C21 O6 29(13)
C9 Re2 C21 O6 -38(13)
